data_7061341
loop_
_publ_author_name
'Podjed, Nina'
'Modec, Barbara'
'Cl\'erac, Rodolphe'
'Rouzi\`eres, Mathieu'
'Alcaide, Mar\'ia M.'
'L\'opez-Serrano, Joaqu\'in'

_publ_section_title
;
 Structural diversity and magnetic properties of copper(ii) quinaldinate
 compounds with amino alcohols
;
_journal_issue 15
_journal_name_full 'New Journal of Chemistry'
_journal_page_first 6899
_journal_page_last 6920
_journal_paper_doi 10.1039/D2NJ00296E
_journal_volume 46
_journal_year 2022
_chemical_formula_moiety 'C9 H27 Cu N3 O3, 2(C10 H6 N O2)'
_chemical_formula_sum 'C29 H39 Cu N5 O7'
_chemical_formula_weight 633.19
_space_group_crystal_system triclinic
_space_group_IT_number 1
_space_group_name_Hall 'P 1'
_space_group_name_H-M_alt 'P 1'
_atom_sites_solution_hydrogens geom
_atom_sites_solution_primary dual
_audit_creation_date 2022-02-17
_audit_creation_method
;
Olex2 1.2
(compiled 2018.05.29 svn.r3508 for OlexSys, GUI svn.r5506)
;
_audit_update_record
;
2022-02-17 deposited with the CCDC.	2022-03-01 downloaded from the CCDC.
;
_cell_angle_alpha 81.107(3)
_cell_angle_beta 79.836(3)
_cell_angle_gamma 73.162(3)
_cell_formula_units_Z 2
_cell_length_a 11.0057(3)
_cell_length_b 11.4891(4)
_cell_length_c 12.6324(4)
_cell_measurement_reflns_used 10431
_cell_measurement_temperature 150.00(10)
_cell_measurement_theta_max 29.3040
_cell_measurement_theta_min 3.4610
_cell_volume 1495.73(9)
_computing_cell_refinement 'CrysAlisPro 1.171.40.68a (Rigaku OD, 2019)'
_computing_data_collection 'CrysAlisPro 1.171.40.68a (Rigaku OD, 2019)'
_computing_data_reduction 'CrysAlisPro 1.171.40.68a (Rigaku OD, 2019)'
_computing_molecular_graphics 'Olex2 (Dolomanov et al., 2009)'
_computing_publication_material 'Olex2 (Dolomanov et al., 2009)'
_computing_structure_refinement 'ShelXL (Sheldrick, 2015)'
_computing_structure_solution 'ShelXT (Sheldrick, 2015)'
_diffrn_ambient_environment N~2~
_diffrn_ambient_temperature 150.00(10)
_diffrn_detector 'CCD plate'
_diffrn_detector_area_resol_mean 10.4933
_diffrn_detector_type Atlas
_diffrn_measured_fraction_theta_full 0.999
_diffrn_measured_fraction_theta_max 0.907
_diffrn_measurement_details
;
List of Runs (angles in degrees, time in seconds):

  # Type    Start    End  Width  t~exp~   \w     \q     \k     \f   Frames
#--------------------------------------------------------------------------
  1  \w    -12.00  78.00   1.00   25.00    --   14.05  37.00 -90.00   90
  2  \w    -24.00  48.00   1.00   25.00    --   14.05 -77.00 -90.00   72
  3  \w    -16.00  88.00   1.00   25.00    --   14.05  57.00 150.00  104
  4  \w     -2.00  56.00   1.00   25.00    --   14.05 -99.00-120.00   58
  5  \w    -62.00  26.00   1.00   25.00    --   14.05 -37.00  90.00   88
  6  \w    -22.00  74.00   1.00   25.00    --   14.05  19.00  90.00   96
  7  \w    -86.00 -59.00   1.00   25.00    --  -14.36 147.00  46.05   27
  8  \w    -48.00  21.00   1.00   25.00    --  -14.36  77.00   0.00   69
  9  \w    -33.00  19.00   1.00   25.00    --  -14.36 -77.00-120.00   52
;
_diffrn_measurement_device 'four-circle diffractometer'
_diffrn_measurement_device_type 'SuperNova, Dual, Cu at home/near, Atlas'
_diffrn_measurement_method '\w scans'
_diffrn_orient_matrix_type 'CrysAlisPro convention (1999,Acta A55,543-557)'
_diffrn_orient_matrix_UB_11 0.0197009000
_diffrn_orient_matrix_UB_12 0.0527746000
_diffrn_orient_matrix_UB_13 0.0031969000
_diffrn_orient_matrix_UB_21 0.0118910000
_diffrn_orient_matrix_UB_22 -0.0218615000
_diffrn_orient_matrix_UB_23 0.0538857000
_diffrn_orient_matrix_UB_31 0.0639862000
_diffrn_orient_matrix_UB_32 -0.0307936000
_diffrn_orient_matrix_UB_33 -0.0194923000
_diffrn_radiation_monochromator mirror
_diffrn_radiation_probe x-ray
_diffrn_radiation_type MoK\a
_diffrn_radiation_wavelength 0.71073
_diffrn_reflns_av_R_equivalents 0.0253
_diffrn_reflns_av_unetI/netI 0.0452
_diffrn_reflns_Laue_measured_fraction_full 0.999
_diffrn_reflns_Laue_measured_fraction_max 0.907
_diffrn_reflns_limit_h_max 15
_diffrn_reflns_limit_h_min -15
_diffrn_reflns_limit_k_max 16
_diffrn_reflns_limit_k_min -16
_diffrn_reflns_limit_l_max 16
_diffrn_reflns_limit_l_min -17
_diffrn_reflns_number 26975
_diffrn_reflns_point_group_measured_fraction_full 0.996
_diffrn_reflns_point_group_measured_fraction_max 0.858
_diffrn_reflns_theta_full 25.242
_diffrn_reflns_theta_max 30.258
_diffrn_reflns_theta_min 2.348
_diffrn_source 'micro-focus sealed X-ray tube'
_diffrn_source_type 'SuperNova (Mo) X-ray Source'
_exptl_absorpt_coefficient_mu 0.784
_exptl_absorpt_correction_T_max 1.00000
_exptl_absorpt_correction_T_min 0.81658
_exptl_absorpt_correction_type multi-scan
_exptl_absorpt_process_details
;
CrysAlisPro 1.171.40.68a (Rigaku Oxford Diffraction, 2019)
Empirical absorption correction using spherical harmonics,
 implemented in SCALE3 ABSPACK scaling algorithm.
;
_exptl_crystal_colour blue
_exptl_crystal_density_diffrn 1.406
_exptl_crystal_description block
_exptl_crystal_F_000 666
_exptl_crystal_size_max 0.4
_exptl_crystal_size_mid 0.2
_exptl_crystal_size_min 0.08
_refine_diff_density_max 0.425
_refine_diff_density_min -0.713
_refine_diff_density_rms 0.056
_refine_ls_abs_structure_details
;
 Flack x determined using 5427 quotients [(I+)-(I-)]/[(I+)+(I-)]
 (Parsons, Flack and Wagner, Acta Cryst. B69 (2013) 249-259).
;
_refine_ls_abs_structure_Flack -0.012(5)
_refine_ls_extinction_method none
_refine_ls_goodness_of_fit_ref 1.033
_refine_ls_hydrogen_treatment mixed
_refine_ls_matrix_type full
_refine_ls_number_parameters 1042
_refine_ls_number_reflns 15312
_refine_ls_number_restraints 584
_refine_ls_restrained_S_all 1.045
_refine_ls_R_factor_all 0.0551
_refine_ls_R_factor_gt 0.0440
_refine_ls_shift/su_max 0.001
_refine_ls_shift/su_mean 0.000
_refine_ls_structure_factor_coef Fsqd
_refine_ls_weighting_details 'w=1/[\s^2^(Fo^2^)+(0.0466P)^2^+0.5613P] where P=(Fo^2^+2Fc^2^)/3'
_refine_ls_weighting_scheme calc
_refine_ls_wR_factor_gt 0.0990
_refine_ls_wR_factor_ref 0.1079
_reflns_Friedel_coverage 0.891
_reflns_Friedel_fraction_full 0.994
_reflns_Friedel_fraction_max 0.808
_reflns_number_gt 13229
_reflns_number_total 15312
_reflns_threshold_expression 'I > 2\s(I)'
_cod_data_source_file d2nj00296e2.cif
_cod_data_source_block 8e
_cod_depositor_comments 'Adding full bibliography for 7061330--7061353.cif.'
_cod_database_code 7061341
_shelx_shelxl_version_number 2018/3
_shelx_space_group_comment
;
The symmetry employed for this shelxl refinement is uniquely defined
by the following loop, which should always be used as a source of
symmetry information in preference to the above space-group names.
They are only intended as comments.
;
_shelx_estimated_absorpt_t_max 0.940
_shelx_estimated_absorpt_t_min 0.744
_reflns_odcompleteness_completeness 99.93
_reflns_odcompleteness_iscentric 1
_reflns_odcompleteness_theta 27.50
_olex2_refinement_description
;
1. Fixed Uiso
 At 1.2 times of:
  All C(H) groups, All C(H,H) groups, All N(H,H) groups
 At 1.5 times of:
  All C(H,H,H) groups, All O(H) groups
2. Restrained distances
 O5-H5
 0.85 with sigma of 0.01
 O5A-H5AA
 0.85 with sigma of 0.01
 O4-H4
 0.85 with sigma of 0.01
 O4A-H4AA
 0.85 with sigma of 0.01
 O3-H3
 0.85 with sigma of 0.01
 Cu2-H5AA
 2.656161 with sigma of 0.02
 Cu2-H5
 2.823847 with sigma of 0.02
 Cu2-H4
 3.162576 with sigma of 0.02
 C52A-H5AA
 1.894643 with sigma of 0.02
 Cu2-H4AA
 3.054282 with sigma of 0.02
 C52-H5
 1.909403 with sigma of 0.02
 C42-H4
 1.8928 with sigma of 0.02
 C42A-H4AA
 1.90519 with sigma of 0.02
 O9-C99 \\sim O9A-C99A
 with sigma of 0.02
 C96-C98 \\sim C96A-C98A
 with sigma of 0.04
 C90-C98 \\sim C90A-C98A
 with sigma of 0.04
 N9-C91 \\sim N9A-C91A
 with sigma of 0.04
 O99-C99 \\sim O99A-C99A
 with sigma of 0.02
 N9-C90 \\sim N9A-C90A
 with sigma of 0.02
 N9-C98 \\sim N9A-C98A
 with sigma of 0.02
 C90-C91 \\sim C90A-C91A
 with sigma of 0.02
 N9-C97 \\sim N9A-C97A
 with sigma of 0.04
 C90-C95 \\sim C90A-C95A
 with sigma of 0.02
 C90-C94 \\sim C90A-C94A
 with sigma of 0.04
 C91-C93 \\sim C91A-C93A
 with sigma of 0.04
 C91-C92 \\sim C91A-C92A
 with sigma of 0.02
 C92-C94 \\sim C92A-C94A
 with sigma of 0.04
 C92-C93 \\sim C92A-C93A
 with sigma of 0.02
 C95-C97 \\sim C95A-C97A
 with sigma of 0.04
 C97-C99 \\sim C97A-C99A
 with sigma of 0.04
 C93-C94 \\sim C93A-C94A
 with sigma of 0.02
 C94-C95 \\sim C94A-C95A
 with sigma of 0.02
 C95-C96 \\sim C95A-C96A
 with sigma of 0.02
 N9-C95 \\sim N9A-C95A
 with sigma of 0.04
 N9-C99 \\sim N9A-C99A
 with sigma of 0.04
 C96-C97 \\sim C96A-C97A
 with sigma of 0.02
 C90-C92 \\sim C90A-C92A
 with sigma of 0.04
 C90-C96 \\sim C90A-C96A
 with sigma of 0.04
 C97-C98 \\sim C97A-C98A
 with sigma of 0.02
 C98-C99 \\sim C98A-C99A
 with sigma of 0.02
 C91-C95 \\sim C91A-C95A
 with sigma of 0.04
 C93-C95 \\sim C93A-C95A
 with sigma of 0.04
 C94-C96 \\sim C94A-C96A
 with sigma of 0.04
 O9-O99 \\sim O9A-O99A
 with sigma of 0.04
 O9-C98 \\sim O9A-C98A
 with sigma of 0.04
 O99-C98 \\sim O99A-C98A
 with sigma of 0.04
 Cu2-N5 \\sim Cu2-N5A
 with sigma of 0.02
 O5-C52 \\sim O5A-C52A
 with sigma of 0.02
 Cu2-O5 \\sim Cu2-O5A
 with sigma of 0.02
 N5-C51 \\sim N5A-C51A
 with sigma of 0.02
 C51-C52 \\sim C51A-C52A
 with sigma of 0.02
 C51-C53 \\sim C51A-C53A
 with sigma of 0.02
 C52-C53 \\sim C52A-C53A
 with sigma of 0.04
 Cu2-C51 \\sim Cu2-C51A
 with sigma of 0.04
 Cu2-C52 \\sim Cu2-C52A
 with sigma of 0.04
 O5-C51 \\sim O5A-C51A
 with sigma of 0.04
 N5-C52 \\sim N5A-C52A
 with sigma of 0.04
 N5-C53 \\sim N5A-C53A
 with sigma of 0.04
 Cu2-O6A \\sim Cu2-O6
 with sigma of 0.02
 O6A-C62A \\sim O6-C62
 with sigma of 0.02
 C62A-C61A \\sim C62-C61
 with sigma of 0.02
 C63A-C61A \\sim C63-C61
 with sigma of 0.02
 Cu2-O4A \\sim Cu2-O4
 with sigma of 0.02
 Cu2-N4 \\sim Cu2-N4A
 with sigma of 0.02
 O4-C42 \\sim O4A-C42A
 with sigma of 0.02
 N4-C41 \\sim N4A-C41A
 with sigma of 0.02
 C43-C41 \\sim C43A-C41A
 with sigma of 0.02
 C42A-C41A \\sim C42-C41
 with sigma of 0.02
 N6A-C61A \\sim N6-C61
 with sigma of 0.02
 Cu2-N6A \\sim Cu2-N6
 with sigma of 0.02
3. Restrained planarity
 N9A, C90A, C91A, C92A, C93A, C94A, C95A, C96A, C97A, C98A
 with sigma of 0.001
4. Uiso/Uaniso restraints and constraints
Uanis(C95) \\sim Ueq, Uanis(C95A) \\sim Ueq, Uanis(C90) \\sim Ueq, Uanis(C90A)
\\sim Ueq: with sigma of 0.01 and sigma for terminal atoms of 0.02
5. Rigid body (RIGU) restrains
 O9A, O99A, N9A, C90A, C91A, C92A, C93A, C94A, C95A, C96A, C97A, C98A, C99A
 with sigma for 1-2 distances of 0.001 and sigma for 1-3 distances of 0.001
 O9, O99, N9, C90, C91, C92, C93, C94, C95, C96, C97, C98, C99
 with sigma for 1-2 distances of 0.001 and sigma for 1-3 distances of 0.001
 Cu2, O4, O5, O6, N4, N5, N6, C41, C42, C43, C51, C52, C53, C61, C62, C63, O4A,
  O5A, O6A, N4A, N5A, N6A, C41A, C42A, C43A, C51A, C52A, C53A, C61A, C62A, C63A
 with sigma for 1-2 distances of 0.001 and sigma for 1-3 distances of 0.001
6. Others
 Sof(O9A)=Sof(O99A)=Sof(N9A)=Sof(C90A)=Sof(C91A)=Sof(H91A)=Sof(C92A)=Sof(H92A)=
 Sof(C93A)=Sof(H93A)=Sof(C94A)=Sof(H94A)=Sof(C95A)=Sof(C96A)=Sof(H96A)=
 Sof(C97A)=Sof(H97A)=Sof(C98A)=Sof(C99A)=1-FVAR(1)
 Sof(O9)=Sof(O99)=Sof(N9)=Sof(C90)=Sof(C91)=Sof(H91)=Sof(C92)=Sof(H92)=
 Sof(C93)=Sof(H93)=Sof(C94)=Sof(H94)=Sof(C95)=Sof(C96)=Sof(H96)=Sof(C97)=
 Sof(H97)=Sof(C98)=Sof(C99)=FVAR(1)
 Fixed Sof: O4(0.5) H4(0.5) O5(0.5) H5(0.5) O6(0.5) H6(0.5) N4(0.5) H4A(0.5)
 H4B(0.5) N5(0.5) H5A(0.5) H5B(0.5) N6(0.5) H6A(0.5) H6B(0.5) C41(0.5) H41(0.5)
 C42(0.5) H42A(0.5) H42B(0.5) C43(0.5) H43A(0.5) H43B(0.5) H43C(0.5) C51(0.5)
 H51(0.5) C52(0.5) H52A(0.5) H52B(0.5) C53(0.5) H53A(0.5) H53B(0.5) H53C(0.5)
 C61(0.5) H61(0.5) C62(0.5) H62A(0.5) H62B(0.5) C63(0.5) H63A(0.5) H63B(0.5)
 H63C(0.5) O4A(0.5) H4AA(0.5) O5A(0.5) H5AA(0.5) O6A(0.5) H6AA(0.5) N4A(0.5)
 H4AB(0.5) H4AC(0.5) N5A(0.5) H5AB(0.5) H5AC(0.5) N6A(0.5) H6AB(0.5) H6AC(0.5)
 C41A(0.5) H41A(0.5) C42A(0.5) H42C(0.5) H42D(0.5) C43A(0.5) H43D(0.5)
 H43E(0.5) H43F(0.5) C51A(0.5) H51A(0.5) C52A(0.5) H52C(0.5) H52D(0.5)
 C53A(0.5) H53D(0.5) H53E(0.5) H53F(0.5) C61A(0.5) H61A(0.5) C62A(0.5)
 H62C(0.5) H62D(0.5) C63A(0.5) H63D(0.5) H63E(0.5) H63F(0.5)
7.a Ternary CH refined with riding coordinates:
 C11(H11), C21(H21), C31(H31), C41(H41), C51(H51), C61(H61), C41A(H41A),
 C51A(H51A), C61A(H61A)
7.b Secondary CH2 refined with riding coordinates:
 N1(H1A,H1B), N2(H2A,H2B), N3(H3A,H3B), C12(H12A,H12B), C22(H22A,H22B),
 C32(H32A,H32B), N4(H4A,H4B), N5(H5A,H5B), N6(H6A,H6B), C42(H42A,H42B),
 C52(H52A,H52B), C62(H62A,H62B), N4A(H4AB,H4AC), N5A(H5AB,H5AC), N6A(H6AB,H6AC),
  C42A(H42C,H42D), C52A(H52C,H52D), C62A(H62C,H62D)
7.c Aromatic/amide H refined with riding coordinates:
 C71(H71), C72(H72), C73(H73), C74(H74), C76(H76), C77(H77), C81(H81),
 C82(H82), C83(H83), C84(H84), C86(H86), C87(H87), C101(H101), C102(H102),
 C103(H103), C104(H104), C106(H106), C107(H107), C91(H91), C92(H92), C93(H93),
 C94(H94), C96(H96), C97(H97), C91A(H91A), C92A(H92A), C93A(H93A), C94A(H94A),
 C96A(H96A), C97A(H97A)
7.d Idealised Me refined as rotating group:
 C13(H13A,H13B,H13C), C23(H23A,H23B,H23C), C33(H33A,H33B,H33C), C43(H43A,H43B,
 H43C), C53(H53A,H53B,H53C), C63(H63A,H63B,H63C), C43A(H43D,H43E,H43F),
 C53A(H53D,H53E,H53F), C63A(H63D,H63E,H63F)
7.e Idealised tetrahedral OH refined as rotating group:
 O6(H6), O6A(H6AA)
;
_oxdiff_exptl_absorpt_empirical_details
;
Empirical correction (ABSPACK) includes:
- Absorption correction using spherical harmonics
- Frame scaling
;
_oxdiff_exptl_absorpt_empirical_full_max 1.479
_oxdiff_exptl_absorpt_empirical_full_min 0.738

loop_
_space_group_symop_operation_xyz
'x, y, z'

loop_
_atom_site_label
_atom_site_type_symbol
_atom_site_fract_x
_atom_site_fract_y
_atom_site_fract_z
_atom_site_U_iso_or_equiv
_atom_site_adp_type
_atom_site_occupancy
_atom_site_site_symmetry_order
_atom_site_calc_flag
_atom_site_refinement_flags_posn
_atom_site_refinement_flags_adp
_atom_site_refinement_flags_occupancy
_atom_site_disorder_assembly
_atom_site_disorder_group
Cu1 Cu 0.0966(9) 1.0927(7) 0.5374(6) 0.02605(12) Uani 1 1 d . . . . .
Cu2 Cu 0.4887(9) 0.5174(7) 0.4647(6) 0.04145(16) Uani 1 1 d D U . . .
O1 O 0.2691(9) 1.0149(8) 0.5905(7) 0.0370(7) Uani 1 1 d . . . . .
H1 H 0.282(6) 0.947(6) 0.618(5) 0.056 Uiso 1 1 d R . . . .
O2 O 0.1009(10) 0.8939(8) 0.4935(7) 0.0538(10) Uani 1 1 d . . . . .
H2 H 0.157(7) 0.877(7) 0.444(6) 0.081 Uiso 1 1 d R . . . .
O3 O 0.0479(10) 1.2926(8) 0.5872(7) 0.0729(15) Uani 1 1 d D . . . .
H3 H 0.021(8) 1.338(7) 0.533(4) 0.109 Uiso 1 1 d DR . . . .
O7 O 0.2829(10) 0.8575(8) 0.3239(7) 0.0698(15) Uani 1 1 d . . . . .
O8 O 0.3210(9) 0.7901(8) 0.6831(7) 0.0635(14) Uani 1 1 d . . . . .
O10 O 0.7147(10) 0.1871(8) 0.6323(7) 0.0646(15) Uani 1 1 d . . . . .
O77 O 0.3875(11) 0.7515(8) 0.1936(7) 0.093(2) Uani 1 1 d . . . . .
O88 O 0.1688(10) 0.8706(8) 0.8151(7) 0.0547(10) Uani 1 1 d . . . . .
O101 O 0.5278(10) 0.1728(8) 0.6037(8) 0.0646(13) Uani 1 1 d . . . . .
N1 N 0.2050(9) 1.1407(7) 0.4020(7) 0.0292(7) Uani 1 1 d . . . . .
H1A H 0.208016 1.094063 0.351010 0.035 Uiso 1 1 calc R . . . .
H1B H 0.171231 1.218320 0.377729 0.035 Uiso 1 1 calc R . . . .
N2 N -0.0647(9) 1.1348(8) 0.4653(7) 0.0404(9) Uani 1 1 d . . . . .
H2A H -0.132970 1.148936 0.515949 0.049 Uiso 1 1 calc R . . . .
H2B H -0.068474 1.203443 0.420758 0.049 Uiso 1 1 calc R . . . .
N3 N 0.0056(9) 1.0687(7) 0.6868(7) 0.0296(7) Uani 1 1 d . . . . .
H3A H -0.073776 1.066318 0.683540 0.036 Uiso 1 1 calc R . . . .
H3B H 0.046055 0.997500 0.720079 0.036 Uiso 1 1 calc R . . . .
N7 N 0.2024(10) 1.0579(8) 0.1770(7) 0.0397(10) Uani 1 1 d . . . . .
N8 N 0.3819(10) 0.5739(8) 0.8158(7) 0.0450(12) Uani 1 1 d . . . . .
N10 N 0.7546(9) -0.0383(8) 0.7512(7) 0.0325(9) Uani 1 1 d . . . . .
C11 C 0.3352(9) 1.1249(8) 0.4263(7) 0.0302(8) Uani 1 1 d . . . . .
H11 H 0.334547 1.193093 0.464547 0.036 Uiso 1 1 calc R . . . .
C12 C 0.3698(9) 1.0076(8) 0.4998(7) 0.0328(9) Uani 1 1 d . . . . .
H12A H 0.376988 0.938228 0.461800 0.039 Uiso 1 1 calc R . . . .
H12B H 0.451205 0.997837 0.524369 0.039 Uiso 1 1 calc R . . . .
C13 C 0.4342(10) 1.1205(8) 0.3245(7) 0.0437(11) Uani 1 1 d . . . . .
H13A H 0.434916 1.054386 0.286122 0.066 Uiso 1 1 calc GR . . . .
H13B H 0.517580 1.108121 0.344579 0.066 Uiso 1 1 calc GR . . . .
H13C H 0.412356 1.196354 0.278831 0.066 Uiso 1 1 calc GR . . . .
C21 C -0.0709(10) 1.0386(10) 0.4039(8) 0.0591(17) Uani 1 1 d . . . . .
H21 H -0.011968 1.040632 0.336135 0.071 Uiso 1 1 calc R . . . .
C22 C -0.0259(11) 0.9159(10) 0.4683(8) 0.065(2) Uani 1 1 d . . . . .
H22A H -0.084435 0.912087 0.535071 0.078 Uiso 1 1 calc R . . . .
H22B H -0.028177 0.851962 0.427343 0.078 Uiso 1 1 calc R . . . .
C23 C -0.2049(11) 1.0562(13) 0.3760(9) 0.112(4) Uani 1 1 d . . . . .
H23A H -0.205260 0.988694 0.339863 0.168 Uiso 1 1 calc GR . . . .
H23B H -0.228509 1.130972 0.329265 0.168 Uiso 1 1 calc GR . . . .
H23C H -0.265081 1.060042 0.441173 0.168 Uiso 1 1 calc GR . . . .
C31 C 0.0006(10) 1.1693(8) 0.7498(7) 0.0394(11) Uani 1 1 d . . . . .
H31 H 0.087795 1.160819 0.763479 0.047 Uiso 1 1 calc R . . . .
C32 C -0.0434(11) 1.2908(8) 0.6823(7) 0.0546(15) Uani 1 1 d . . . . .
H32A H -0.127417 1.299867 0.663030 0.065 Uiso 1 1 calc R . . . .
H32B H -0.048974 1.357609 0.723011 0.065 Uiso 1 1 calc R . . . .
C33 C -0.0838(10) 1.1641(9) 0.8583(7) 0.0495(12) Uani 1 1 d . . . . .
H33A H -0.169557 1.170369 0.847086 0.074 Uiso 1 1 calc GR . . . .
H33B H -0.084288 1.230682 0.896053 0.074 Uiso 1 1 calc GR . . . .
H33C H -0.050794 1.087926 0.900515 0.074 Uiso 1 1 calc GR . . . .
C70 C 0.1704(10) 1.1543(9) 0.1014(8) 0.0466(13) Uani 1 1 d . . . . .
C71 C 0.0908(12) 1.2666(9) 0.1353(8) 0.074(2) Uani 1 1 d . . . . .
H71 H 0.057420 1.272087 0.207848 0.089 Uiso 1 1 calc R . . . .
C72 C 0.0630(12) 1.3671(10) 0.0609(9) 0.089(3) Uani 1 1 d . . . . .
H72 H 0.010664 1.440505 0.084155 0.106 Uiso 1 1 calc R . . . .
C73 C 0.1098(12) 1.3629(10) -0.0472(9) 0.081(2) Uani 1 1 d . . . . .
H73 H 0.090278 1.433442 -0.095293 0.097 Uiso 1 1 calc R . . . .
C74 C 0.1851(11) 1.2559(9) -0.0844(8) 0.0579(15) Uani 1 1 d . . . . .
H74 H 0.215783 1.253181 -0.157713 0.070 Uiso 1 1 calc R . . . .
C75 C 0.2158(10) 1.1491(9) -0.0103(8) 0.0456(13) Uani 1 1 d . . . . .
C76 C 0.2930(11) 1.0355(9) -0.0426(8) 0.0528(14) Uani 1 1 d . . . . .
H76 H 0.322277 1.026356 -0.115333 0.063 Uiso 1 1 calc R . . . .
C77 C 0.3235(10) 0.9408(9) 0.0339(8) 0.0499(14) Uani 1 1 d . . . . .
H77 H 0.374540 0.865445 0.013722 0.060 Uiso 1 1 calc R . . . .
C78 C 0.2789(10) 0.9543(8) 0.1445(7) 0.0349(10) Uani 1 1 d . . . . .
C79 C 0.3181(10) 0.8460(8) 0.2297(7) 0.0372(11) Uani 1 1 d . . . . .
C80 C 0.4131(10) 0.4684(9) 0.8859(8) 0.0440(13) Uani 1 1 d . . . . .
C81 C 0.5006(10) 0.3626(9) 0.8458(8) 0.0536(15) Uani 1 1 d . . . . .
H81 H 0.538080 0.366266 0.773793 0.064 Uiso 1 1 calc R . . . .
C82 C 0.5305(10) 0.2562(9) 0.9109(8) 0.0529(15) Uani 1 1 d . . . . .
H82 H 0.587076 0.187009 0.883251 0.063 Uiso 1 1 calc R . . . .
C83 C 0.4755(11) 0.2501(9) 1.0214(8) 0.0571(17) Uani 1 1 d . . . . .
H83 H 0.496175 0.176949 1.066195 0.068 Uiso 1 1 calc R . . . .
C84 C 0.3928(11) 0.3509(9) 1.0615(8) 0.068(2) Uani 1 1 d . . . . .
H84 H 0.357497 0.346276 1.134033 0.082 Uiso 1 1 calc R . . . .
C85 C 0.3594(11) 0.4625(9) 0.9956(8) 0.0577(18) Uani 1 1 d . . . . .
C86 C 0.2711(11) 0.5673(9) 1.0317(8) 0.078(3) Uani 1 1 d . . . . .
H86 H 0.233691 0.566491 1.103758 0.094 Uiso 1 1 calc R . . . .
C87 C 0.2391(11) 0.6716(9) 0.9621(8) 0.064(2) Uani 1 1 d . . . . .
H87 H 0.180244 0.741883 0.985807 0.077 Uiso 1 1 calc R . . . .
C88 C 0.2974(10) 0.6697(9) 0.8538(8) 0.0456(14) Uani 1 1 d . . . . .
C89 C 0.2588(10) 0.7867(9) 0.7775(8) 0.0488(16) Uani 1 1 d . . . . .
C100 C 0.7698(9) -0.1500(8) 0.8131(7) 0.0336(10) Uani 1 1 d . . . . .
C101 C 0.8854(10) -0.2038(8) 0.8571(8) 0.0451(13) Uani 1 1 d . . . . .
H101 H 0.950348 -0.164455 0.843548 0.054 Uiso 1 1 calc R . . . .
C102 C 0.9014(11) -0.3132(9) 0.9192(8) 0.0570(16) Uani 1 1 d . . . . .
H102 H 0.976826 -0.347178 0.949324 0.068 Uiso 1 1 calc R . . . .
C103 C 0.8069(11) -0.3758(9) 0.9388(8) 0.0632(18) Uani 1 1 d . . . . .
H103 H 0.821177 -0.451848 0.979728 0.076 Uiso 1 1 calc R . . . .
C104 C 0.6945(11) -0.3265(9) 0.8985(8) 0.0546(15) Uani 1 1 d . . . . .
H104 H 0.631941 -0.368707 0.912288 0.066 Uiso 1 1 calc R . . . .
C105 C 0.6719(10) -0.2110(9) 0.8356(7) 0.0402(11) Uani 1 1 d . . . . .
C106 C 0.5574(10) -0.1549(9) 0.7928(8) 0.0435(13) Uani 1 1 d . . . . .
H106 H 0.491818 -0.193458 0.805409 0.052 Uiso 1 1 calc R . . . .
C107 C 0.5421(10) -0.0443(9) 0.7328(7) 0.0401(12) Uani 1 1 d . . . . .
H107 H 0.465828 -0.005546 0.705018 0.048 Uiso 1 1 calc R . . . .
C108 C 0.6446(10) 0.0109(8) 0.7134(7) 0.0323(10) Uani 1 1 d . . . . .
C109 C 0.6287(10) 0.1347(9) 0.6444(7) 0.0419(12) Uani 1 1 d . . . . .
O4 O 0.5734(10) 0.5241(9) 0.6254(8) 0.0336(12) Uani 0.5 1 d D U P A 1
H4 H 0.554(7) 0.521(8) 0.6946(13) 0.050 Uiso 0.5 1 d DR . P B 1
O5 O 0.3947(15) 0.3851(12) 0.5299(18) 0.045(2) Uani 0.5 1 d D U P A 1
H5 H 0.401(8) 0.310(4) 0.526(8) 0.067 Uiso 0.5 1 d DR . P C 1
O6 O 0.4500(10) 0.5297(9) 0.2829(8) 0.0315(11) Uani 0.5 1 d D U P A 1
H6 H 0.419624 0.599949 0.256769 0.047 Uiso 0.5 1 calc GR . P A 1
O9 O 0.9016(11) 0.4314(10) 0.4096(9) 0.039(2) Uani 0.547(11) 1 d D U P D 1
O99 O 1.1065(10) 0.4079(9) 0.3386(8) 0.047(2) Uani 0.547(11) 1 d D U P D 1
N4 N 0.5843(19) 0.6531(16) 0.4170(11) 0.0306(19) Uani 0.5 1 d D U P A 1
H4A H 0.659558 0.621752 0.378445 0.037 Uiso 0.5 1 calc R . P A 1
H4B H 0.538581 0.712787 0.374560 0.037 Uiso 0.5 1 calc R . P A 1
N5 N 0.3242(12) 0.6203(11) 0.5578(11) 0.052(2) Uani 0.5 1 d D U P A 1
H5A H 0.344588 0.630268 0.620333 0.062 Uiso 0.5 1 calc R . P A 1
H5B H 0.296080 0.693912 0.522376 0.062 Uiso 0.5 1 calc R . P A 1
N6 N 0.6593(11) 0.3934(10) 0.3968(9) 0.0332(14) Uani 0.5 1 d D U P A 1
H6A H 0.725349 0.424633 0.392741 0.040 Uiso 0.5 1 calc R . P A 1
H6B H 0.674358 0.323185 0.439769 0.040 Uiso 0.5 1 calc R . P A 1
N9 N 0.8481(13) 0.6336(14) 0.2506(12) 0.0245(17) Uani 0.547(11) 1 d D U P D 1
C41 C 0.6061(13) 0.7057(12) 0.5112(10) 0.0282(19) Uani 0.5 1 d D U P A 1
H41 H 0.522118 0.752290 0.544134 0.034 Uiso 0.5 1 calc R . P A 1
C42 C 0.6564(14) 0.6022(12) 0.5930(11) 0.0354(19) Uani 0.5 1 d D U P A 1
H42A H 0.740012 0.554553 0.562785 0.042 Uiso 0.5 1 calc R . P A 1
H42B H 0.667004 0.634897 0.656076 0.042 Uiso 0.5 1 calc R . P A 1
C43 C 0.6896(14) 0.7941(12) 0.4781(11) 0.044(2) Uani 0.5 1 d D U P A 1
H43A H 0.776174 0.749270 0.455090 0.065 Uiso 0.5 1 calc GR . P A 1
H43B H 0.687727 0.836022 0.538721 0.065 Uiso 0.5 1 calc GR . P A 1
H43C H 0.657514 0.852570 0.419729 0.065 Uiso 0.5 1 calc GR . P A 1
C51 C 0.2208(14) 0.5553(13) 0.5791(14) 0.054(3) Uani 0.5 1 d D U P A 1
H51 H 0.188161 0.557981 0.511171 0.065 Uiso 0.5 1 calc R . P A 1
C52 C 0.291(2) 0.4265(16) 0.6132(18) 0.048(4) Uani 0.5 1 d D U P A 1
H52A H 0.323303 0.422287 0.680550 0.058 Uiso 0.5 1 calc R . P A 1
H52B H 0.232807 0.374610 0.624682 0.058 Uiso 0.5 1 calc R . P A 1
C53 C 0.1088(15) 0.6103(16) 0.6634(16) 0.072(4) Uani 0.5 1 d D U P A 1
H53A H 0.140266 0.609034 0.729944 0.109 Uiso 0.5 1 calc GR . P A 1
H53B H 0.047559 0.563064 0.675816 0.109 Uiso 0.5 1 calc GR . P A 1
H53C H 0.068489 0.693143 0.637446 0.109 Uiso 0.5 1 calc GR . P A 1
C61 C 0.6479(12) 0.3688(11) 0.2838(10) 0.0349(16) Uani 0.5 1 d D U P A 1
H61 H 0.602593 0.305253 0.292283 0.042 Uiso 0.5 1 calc R . P A 1
C62 C 0.5693(13) 0.4824(13) 0.2262(11) 0.038(2) Uani 0.5 1 d D U P A 1
H62A H 0.615968 0.544268 0.212551 0.046 Uiso 0.5 1 calc R . P A 1
H62B H 0.558229 0.463929 0.156674 0.046 Uiso 0.5 1 calc R . P A 1
C63 C 0.7746(13) 0.3249(12) 0.2163(11) 0.056(3) Uani 0.5 1 d D U P A 1
H63A H 0.761413 0.307619 0.147888 0.084 Uiso 0.5 1 calc GR . P A 1
H63B H 0.824313 0.251898 0.253017 0.084 Uiso 0.5 1 calc GR . P A 1
H63C H 0.819502 0.387047 0.204646 0.084 Uiso 0.5 1 calc GR . P A 1
C90 C 0.8224(17) 0.7461(14) 0.1902(13) 0.0259(16) Uani 0.547(11) 1 d D U P D 1
C91 C 0.7015(17) 0.7915(14) 0.1515(13) 0.029(2) Uani 0.547(11) 1 d D U P D 1
H91 H 0.643494 0.744290 0.165381 0.035 Uiso 0.547(11) 1 calc R . P D 1
C92 C 0.6708(18) 0.9046(14) 0.0938(15) 0.033(2) Uani 0.547(11) 1 d D U P D 1
H92 H 0.590850 0.933708 0.070448 0.039 Uiso 0.547(11) 1 calc R . P D 1
C93 C 0.7550(18) 0.9771(17) 0.0692(16) 0.036(3) Uani 0.547(11) 1 d D U P D 1
H93 H 0.731568 1.053593 0.029857 0.044 Uiso 0.547(11) 1 calc R . P D 1
C94 C 0.8731(19) 0.9356(17) 0.1032(16) 0.043(3) Uani 0.547(11) 1 d D U P D 1
H94 H 0.930884 0.983031 0.084639 0.051 Uiso 0.547(11) 1 calc R . P D 1
C95 C 0.9084(17) 0.8198(15) 0.1669(14) 0.031(2) Uani 0.547(11) 1 d D U P D 1
C96 C 1.0276(17) 0.7712(15) 0.2050(15) 0.039(3) Uani 0.547(11) 1 d D U P D 1
H96 H 1.087548 0.816305 0.191850 0.046 Uiso 0.547(11) 1 calc R . P D 1
C97 C 1.0551(16) 0.6566(14) 0.2616(13) 0.031(2) Uani 0.547(11) 1 d D U P D 1
H97 H 1.134253 0.623056 0.285882 0.038 Uiso 0.547(11) 1 calc R . P D 1
C98 C 0.9623(13) 0.5908(12) 0.2823(13) 0.0234(18) Uani 0.547(11) 1 d D U P D 1
C99 C 0.9913(13) 0.4663(11) 0.3503(11) 0.0276(19) Uani 0.547(11) 1 d D U P D 1
O4A O 0.6101(12) 0.4575(11) 0.6039(9) 0.0561(18) Uani 0.5 1 d D U P A 2
H4AA H 0.608(8) 0.421(8) 0.669(4) 0.084 Uiso 0.5 1 d DR . P E 2
O5A O 0.4221(16) 0.3732(13) 0.5251(19) 0.048(2) Uani 0.5 1 d D U P A 2
H5AA H 0.459(4) 0.302(3) 0.554(6) 0.073 Uiso 0.5 1 d DR . P F 2
O6A O 0.3635(13) 0.5644(11) 0.3344(9) 0.069(2) Uani 0.5 1 d D U P A 2
H6AA H 0.397198 0.617008 0.301628 0.104 Uiso 0.5 1 calc GR . P A 2
O9A O 0.8702(12) 0.4031(11) 0.3614(11) 0.045(2) Uani 0.453(11) 1 d D U P D 2
O99A O 1.0483(13) 0.4216(12) 0.4090(10) 0.058(3) Uani 0.453(11) 1 d D U P D 2
N4A N 0.574(2) 0.6562(16) 0.4427(12) 0.041(2) Uani 0.5 1 d D U P A 2
H4AB H 0.639431 0.643446 0.389258 0.049 Uiso 0.5 1 calc R . P A 2
H4AC H 0.518150 0.726778 0.424763 0.049 Uiso 0.5 1 calc R . P A 2
N5A N 0.3221(12) 0.6196(10) 0.5054(8) 0.0298(14) Uani 0.5 1 d D U P A 2
H5AB H 0.321489 0.656460 0.562601 0.036 Uiso 0.5 1 calc R . P A 2
H5AC H 0.298420 0.676699 0.451265 0.036 Uiso 0.5 1 calc R . P A 2
N6A N 0.6029(14) 0.4001(11) 0.3765(10) 0.0520(18) Uani 0.5 1 d D U P A 2
H6AB H 0.679902 0.413983 0.364215 0.062 Uiso 0.5 1 calc R . P A 2
H6AC H 0.610757 0.325628 0.411922 0.062 Uiso 0.5 1 calc R . P A 2
N9A N 0.8187(14) 0.6434(8) 0.2682(5) 0.027(2) Uani 0.453(11) 1 d D U P D 2
C41A C 0.6218(15) 0.6622(15) 0.5456(13) 0.047(2) Uani 0.5 1 d D U P A 2
H41A H 0.547003 0.694678 0.597935 0.056 Uiso 0.5 1 calc R . P A 2
C42A C 0.6875(15) 0.5391(14) 0.5912(11) 0.049(2) Uani 0.5 1 d D U P A 2
H42C H 0.766236 0.507851 0.543921 0.059 Uiso 0.5 1 calc R . P A 2
H42D H 0.709892 0.543815 0.661048 0.059 Uiso 0.5 1 calc R . P A 2
C43A C 0.7061(16) 0.7487(15) 0.5274(14) 0.059(3) Uani 0.5 1 d D U P A 2
H43D H 0.733750 0.752409 0.594509 0.089 Uiso 0.5 1 calc GR . P A 2
H43E H 0.658498 0.828810 0.500923 0.089 Uiso 0.5 1 calc GR . P A 2
H43F H 0.779623 0.719710 0.475377 0.089 Uiso 0.5 1 calc GR . P A 2
C51A C 0.2327(14) 0.5400(12) 0.5324(11) 0.033(2) Uani 0.5 1 d D U P A 2
H51A H 0.211625 0.525613 0.464147 0.039 Uiso 0.5 1 calc R . P A 2
C52A C 0.299(2) 0.4170(15) 0.5879(16) 0.042(3) Uani 0.5 1 d D U P A 2
H52C H 0.310229 0.425669 0.660548 0.050 Uiso 0.5 1 calc R . P A 2
H52D H 0.248674 0.359559 0.592617 0.050 Uiso 0.5 1 calc R . P A 2
C53A C 0.1083(14) 0.6000(13) 0.5998(13) 0.055(3) Uani 0.5 1 d D U P A 2
H53D H 0.126478 0.617785 0.666217 0.082 Uiso 0.5 1 calc GR . P A 2
H53E H 0.054168 0.545566 0.615565 0.082 Uiso 0.5 1 calc GR . P A 2
H53F H 0.065634 0.674576 0.560297 0.082 Uiso 0.5 1 calc GR . P A 2
C61A C 0.5581(16) 0.4039(14) 0.2703(12) 0.063(3) Uani 0.5 1 d D U P A 2
H61A H 0.580529 0.321565 0.247668 0.075 Uiso 0.5 1 calc R . P A 2
C62A C 0.4103(16) 0.4602(14) 0.2846(12) 0.072(3) Uani 0.5 1 d D U P A 2
H62C H 0.383086 0.477058 0.213558 0.087 Uiso 0.5 1 calc R . P A 2
H62D H 0.370747 0.398760 0.325596 0.087 Uiso 0.5 1 calc R . P A 2
C63A C 0.612(2) 0.4834(18) 0.1901(14) 0.077(4) Uani 0.5 1 d D U P A 2
H63D H 0.701795 0.446765 0.171954 0.116 Uiso 0.5 1 calc GR . P A 2
H63E H 0.598928 0.560049 0.217698 0.116 Uiso 0.5 1 calc GR . P A 2
H63F H 0.570431 0.497208 0.126653 0.116 Uiso 0.5 1 calc GR . P A 2
C90A C 0.80605(2) 0.75574(2) 0.20868(2) 0.028(2) Uani 0.453(11) 1 d D U P D 2
C91A C 0.6872(14) 0.8151(10) 0.1716(6) 0.029(3) Uani 0.453(11) 1 d D U P D 2
H91A H 0.620428 0.777939 0.187622 0.034 Uiso 0.453(11) 1 calc R . P D 2
C92A C 0.670(2) 0.9285(12) 0.1113(9) 0.034(3) Uani 0.453(11) 1 d D U P D 2
H92A H 0.592073 0.967861 0.086691 0.041 Uiso 0.453(11) 1 calc R . P D 2
C93A C 0.7716(19) 0.9837(15) 0.0875(11) 0.038(4) Uani 0.453(11) 1 d D U P D 2
H93A H 0.759263 1.059954 0.046959 0.045 Uiso 0.453(11) 1 calc R . P D 2
C94A C 0.8867(19) 0.9295(14) 0.1217(11) 0.038(3) Uani 0.453(11) 1 d D U P D 2
H94A H 0.952178 0.968273 0.104777 0.046 Uiso 0.453(11) 1 calc R . P D 2
C95A C 0.9068(15) 0.8131(13) 0.1838(8) 0.035(3) Uani 0.453(11) 1 d D U P D 2
C96A C 1.0255(17) 0.7507(15) 0.2225(10) 0.042(4) Uani 0.453(11) 1 d D U P D 2
H96A H 1.094118 0.785280 0.207844 0.050 Uiso 0.453(11) 1 calc R . P D 2
C97A C 1.0359(17) 0.6404(14) 0.2808(10) 0.038(3) Uani 0.453(11) 1 d D U P D 2
H97A H 1.112325 0.597902 0.306919 0.046 Uiso 0.453(11) 1 calc R . P D 2
C98A C 0.9316(15) 0.5900(11) 0.3019(8) 0.027(2) Uani 0.453(11) 1 d D U P D 2
C99A C 0.9480(17) 0.4611(13) 0.3621(14) 0.035(3) Uani 0.453(11) 1 d D U P D 2

loop_
_atom_site_aniso_label
_atom_site_aniso_U_11
_atom_site_aniso_U_22
_atom_site_aniso_U_33
_atom_site_aniso_U_23
_atom_site_aniso_U_13
_atom_site_aniso_U_12
Cu1 0.0252(2) 0.0231(2) 0.0281(2) 0.00313(18) -0.00400(18) -0.00669(18)
Cu2 0.0537(4) 0.0253(3) 0.0509(4) 0.0092(2) -0.0209(3) -0.0182(3)
O1 0.0238(14) 0.0466(18) 0.0341(16) 0.0167(13) -0.0035(11) -0.0104(13)
O2 0.080(3) 0.0389(18) 0.047(2) -0.0048(15) -0.0027(18) -0.0270(18)
O3 0.132(4) 0.039(2) 0.043(2) -0.0064(15) 0.033(2) -0.041(2)
O7 0.092(3) 0.062(3) 0.0303(18) -0.0075(18) -0.0095(19) 0.021(2)
O8 0.0339(18) 0.069(3) 0.069(3) 0.047(2) -0.0089(17) -0.0137(18)
O10 0.036(2) 0.062(3) 0.083(3) 0.031(2) -0.002(2) -0.0159(19)
O77 0.143(5) 0.043(3) 0.053(3) -0.001(2) 0.021(3) 0.014(3)
O88 0.055(2) 0.044(2) 0.061(2) 0.0252(18) -0.0182(18) -0.0156(18)
O101 0.053(2) 0.037(2) 0.105(4) 0.002(2) -0.039(2) -0.0035(18)
N1 0.0260(16) 0.0285(16) 0.0298(16) 0.0038(13) -0.0051(13) -0.0049(13)
N2 0.0321(18) 0.050(2) 0.037(2) 0.0088(17) -0.0075(15) -0.0131(16)
N3 0.0263(16) 0.0276(16) 0.0311(16) 0.0057(13) -0.0025(13) -0.0070(13)
N7 0.036(2) 0.041(2) 0.040(2) -0.0095(18) -0.0056(17) -0.0037(17)
N8 0.034(2) 0.051(3) 0.044(2) 0.026(2) -0.0142(19) -0.0130(19)
N10 0.0265(18) 0.033(2) 0.034(2) -0.0039(16) 0.0004(15) -0.0050(15)
C11 0.0277(19) 0.031(2) 0.0318(19) 0.0073(16) -0.0041(16) -0.0131(16)
C12 0.0247(18) 0.036(2) 0.034(2) 0.0075(17) -0.0022(15) -0.0102(16)
C13 0.033(2) 0.055(3) 0.039(2) 0.014(2) -0.0003(18) -0.018(2)
C21 0.042(3) 0.105(5) 0.039(3) -0.012(3) -0.004(2) -0.032(3)
C22 0.083(5) 0.080(5) 0.055(4) -0.028(3) 0.012(3) -0.060(4)
C23 0.049(4) 0.224(11) 0.086(5) -0.078(6) -0.005(3) -0.043(5)
C31 0.047(3) 0.040(3) 0.032(2) -0.0027(19) -0.0002(19) -0.017(2)
C32 0.088(4) 0.030(2) 0.037(2) -0.0051(19) 0.016(3) -0.018(2)
C33 0.055(3) 0.056(3) 0.035(2) -0.005(2) 0.009(2) -0.019(2)
C70 0.043(3) 0.045(3) 0.049(3) -0.004(2) -0.014(2) -0.002(2)
C71 0.093(5) 0.054(4) 0.058(4) -0.015(3) -0.027(4) 0.021(4)
C72 0.120(7) 0.052(4) 0.068(5) -0.001(3) -0.037(4) 0.027(4)
C73 0.100(6) 0.057(4) 0.083(5) 0.012(4) -0.051(4) -0.007(4)
C74 0.066(4) 0.062(4) 0.050(3) 0.012(3) -0.024(3) -0.024(3)
C75 0.040(3) 0.052(3) 0.047(3) 0.000(2) -0.011(2) -0.017(2)
C76 0.063(4) 0.057(3) 0.037(3) -0.002(2) 0.000(2) -0.019(3)
C77 0.055(3) 0.044(3) 0.046(3) -0.009(2) 0.003(2) -0.009(2)
C78 0.031(2) 0.040(3) 0.036(2) -0.005(2) -0.0020(19) -0.0149(19)
C79 0.032(2) 0.035(2) 0.048(3) -0.012(2) -0.002(2) -0.0123(19)
C80 0.034(2) 0.051(3) 0.043(3) 0.020(2) -0.012(2) -0.014(2)
C81 0.043(3) 0.064(4) 0.042(3) 0.016(3) -0.005(2) -0.008(3)
C82 0.046(3) 0.055(4) 0.048(3) 0.007(3) -0.009(2) -0.005(3)
C83 0.054(3) 0.045(3) 0.055(3) 0.020(3) -0.008(3) 0.001(3)
C84 0.072(4) 0.054(4) 0.043(3) 0.024(3) 0.008(3) 0.014(3)
C85 0.057(3) 0.048(3) 0.048(3) 0.025(3) -0.006(3) 0.000(3)
C86 0.087(5) 0.058(4) 0.051(3) 0.023(3) 0.013(3) 0.014(4)
C87 0.059(4) 0.049(3) 0.058(4) 0.024(3) 0.000(3) 0.006(3)
C88 0.032(2) 0.047(3) 0.055(3) 0.024(2) -0.018(2) -0.015(2)
C89 0.032(2) 0.052(3) 0.055(3) 0.035(3) -0.019(2) -0.014(2)
C100 0.035(2) 0.030(2) 0.034(2) -0.0050(18) 0.0019(18) -0.0086(18)
C101 0.035(2) 0.038(3) 0.059(3) -0.002(2) -0.005(2) -0.007(2)
C102 0.054(3) 0.046(3) 0.064(4) 0.008(3) -0.013(3) -0.006(3)
C103 0.075(4) 0.046(3) 0.067(4) 0.021(3) -0.016(3) -0.024(3)
C104 0.067(4) 0.052(3) 0.051(3) 0.009(3) -0.008(3) -0.033(3)
C105 0.048(3) 0.045(3) 0.033(2) -0.004(2) 0.000(2) -0.024(2)
C106 0.042(3) 0.059(3) 0.038(3) -0.001(2) -0.003(2) -0.030(3)
C107 0.031(2) 0.057(3) 0.034(2) -0.006(2) -0.0021(19) -0.016(2)
C108 0.026(2) 0.040(3) 0.027(2) -0.0061(18) 0.0044(17) -0.0054(18)
C109 0.030(2) 0.044(3) 0.044(3) -0.005(2) 0.003(2) -0.001(2)
O4 0.039(3) 0.018(2) 0.036(3) -0.002(2) 0.001(2) 0.001(2)
O5 0.051(5) 0.020(3) 0.057(5) 0.016(3) -0.017(4) -0.007(3)
O6 0.030(2) 0.028(3) 0.039(3) -0.006(2) -0.005(2) -0.011(2)
O9 0.031(3) 0.037(3) 0.040(4) 0.017(3) -0.002(2) -0.009(2)
O99 0.031(3) 0.035(3) 0.059(5) 0.013(3) 0.002(3) 0.000(2)
N4 0.032(4) 0.028(3) 0.033(4) -0.007(3) -0.003(3) -0.010(3)
N5 0.027(3) 0.032(3) 0.090(6) -0.003(5) -0.001(4) -0.007(3)
N6 0.033(3) 0.024(3) 0.045(3) -0.005(3) -0.008(2) -0.008(3)
N9 0.023(4) 0.025(3) 0.017(3) -0.003(2) 0.010(3) -0.001(2)
C41 0.031(4) 0.029(4) 0.027(4) -0.004(3) 0.001(3) -0.015(3)
C42 0.045(5) 0.027(4) 0.036(4) -0.008(3) -0.007(3) -0.009(3)
C43 0.042(5) 0.039(5) 0.054(7) -0.017(4) 0.016(5) -0.026(4)
C51 0.029(4) 0.037(4) 0.092(9) 0.012(5) -0.014(5) -0.011(3)
C52 0.048(6) 0.036(4) 0.061(8) 0.005(5) -0.019(5) -0.011(3)
C53 0.033(5) 0.051(6) 0.125(11) 0.004(8) 0.004(6) -0.013(4)
C61 0.035(3) 0.026(3) 0.044(4) -0.011(3) 0.000(3) -0.008(3)
C62 0.041(4) 0.035(4) 0.038(4) -0.009(3) -0.001(3) -0.010(3)
C63 0.050(4) 0.045(5) 0.057(5) -0.012(4) 0.013(4) 0.001(4)
C90 0.035(3) 0.023(3) 0.013(3) -0.005(2) 0.003(3) -0.001(2)
C91 0.040(4) 0.017(4) 0.028(5) -0.008(3) -0.003(3) 0.000(3)
C92 0.041(4) 0.022(4) 0.033(5) -0.003(4) -0.010(4) -0.003(3)
C93 0.050(5) 0.031(4) 0.029(5) 0.005(4) -0.015(4) -0.011(3)
C94 0.051(5) 0.039(5) 0.040(7) 0.017(4) -0.017(5) -0.018(4)
C95 0.043(4) 0.030(4) 0.017(4) 0.003(3) -0.004(3) -0.009(3)
C96 0.047(4) 0.039(5) 0.029(5) 0.016(4) -0.009(4) -0.018(3)
C97 0.035(4) 0.037(4) 0.021(5) 0.010(3) -0.004(3) -0.014(3)
C98 0.023(4) 0.024(3) 0.015(4) -0.002(2) 0.009(3) -0.001(2)
C99 0.029(3) 0.023(3) 0.028(4) 0.002(2) -0.002(3) -0.007(2)
O4A 0.052(4) 0.069(5) 0.054(4) 0.017(4) -0.012(3) -0.036(4)
O5A 0.048(5) 0.027(3) 0.072(5) -0.003(4) -0.014(4) -0.010(3)
O6A 0.089(5) 0.064(5) 0.058(4) -0.010(3) -0.033(4) -0.009(4)
O9A 0.049(4) 0.035(4) 0.050(5) 0.012(4) -0.014(4) -0.015(3)
O99A 0.057(5) 0.063(6) 0.055(6) 0.026(4) -0.024(5) -0.025(4)
N4A 0.037(5) 0.030(4) 0.050(6) -0.011(4) 0.004(4) -0.004(4)
N5A 0.044(3) 0.025(3) 0.027(3) 0.007(3) -0.015(3) -0.019(2)
N6A 0.077(5) 0.030(4) 0.054(4) 0.002(3) -0.016(3) -0.021(4)
N9A 0.031(5) 0.022(3) 0.020(5) -0.009(3) 0.012(4) 0.000(3)
C41A 0.040(5) 0.054(5) 0.050(6) -0.018(4) 0.010(4) -0.024(4)
C42A 0.050(5) 0.063(5) 0.039(5) -0.005(4) 0.002(4) -0.031(4)
C43A 0.048(6) 0.058(6) 0.076(9) -0.024(6) 0.017(6) -0.029(6)
C51A 0.037(4) 0.022(3) 0.042(5) -0.001(3) -0.007(3) -0.014(3)
C52A 0.053(5) 0.023(4) 0.052(8) 0.003(4) -0.015(4) -0.014(3)
C53A 0.045(5) 0.032(5) 0.081(8) 0.000(5) 0.011(5) -0.012(3)
C61A 0.082(6) 0.050(6) 0.058(5) -0.003(4) -0.023(4) -0.015(4)
C62A 0.083(5) 0.066(6) 0.059(6) -0.008(5) -0.021(4) 0.003(5)
C63A 0.098(9) 0.075(9) 0.061(7) 0.010(7) -0.026(6) -0.026(8)
C90A 0.040(4) 0.025(4) 0.015(5) -0.008(3) 0.005(3) -0.004(3)
C91A 0.041(4) 0.018(5) 0.023(5) -0.012(4) 0.003(4) -0.002(3)
C92A 0.046(5) 0.018(5) 0.036(7) -0.008(4) -0.004(5) -0.003(4)
C93A 0.055(6) 0.024(5) 0.035(8) 0.001(4) -0.014(5) -0.012(4)
C94A 0.056(6) 0.034(5) 0.027(6) 0.005(4) -0.015(5) -0.017(4)
C95A 0.047(4) 0.034(5) 0.022(7) 0.006(4) -0.006(4) -0.013(4)
C96A 0.052(5) 0.045(6) 0.031(8) 0.017(5) -0.015(5) -0.024(4)
C97A 0.037(5) 0.043(5) 0.027(7) 0.016(4) 0.001(4) -0.012(4)
C98A 0.030(5) 0.031(3) 0.012(5) -0.004(3) 0.015(4) -0.004(3)
C99A 0.041(5) 0.036(4) 0.026(6) 0.006(4) -0.002(4) -0.012(3)

loop_
_atom_type_symbol
_atom_type_description
_atom_type_scat_dispersion_real
_atom_type_scat_dispersion_imag
_atom_type_scat_source
C C 0.0033 0.0016 'International Tables Vol C Tables 4.2.6.8 and 6.1.1.4'
H H 0.0000 0.0000 'International Tables Vol C Tables 4.2.6.8 and 6.1.1.4'
Cu Cu 0.3201 1.2651 'International Tables Vol C Tables 4.2.6.8 and 6.1.1.4'
N N 0.0061 0.0033 'International Tables Vol C Tables 4.2.6.8 and 6.1.1.4'
O O 0.0106 0.0060 'International Tables Vol C Tables 4.2.6.8 and 6.1.1.4'

loop_
_geom_angle_atom_site_label_1
_geom_angle_atom_site_label_2
_geom_angle_atom_site_label_3
_geom_angle
_geom_angle_site_symmetry_1
_geom_angle_site_symmetry_3
_geom_angle_publ_flag
O1 Cu1 O2 88.24(15) . . ?
O1 Cu1 O3 101.38(18) . . ?
O1 Cu1 N2 166.43(16) . . ?
O3 Cu1 O2 168.61(17) . . ?
N1 Cu1 O1 83.21(12) . . ?
N1 Cu1 O2 97.25(14) . . ?
N1 Cu1 O3 90.01(13) . . ?
N1 Cu1 N2 93.82(15) . . ?
N2 Cu1 O2 78.97(16) . . ?
N2 Cu1 O3 91.84(19) . . ?
N3 Cu1 O1 90.79(13) . . ?
N3 Cu1 O2 93.96(14) . . ?
N3 Cu1 O3 79.95(13) . . ?
N3 Cu1 N1 167.10(14) . . ?
N3 Cu1 N2 94.57(15) . . ?
O5 Cu2 O4 96.3(6) . . ?
O5 Cu2 O6 97.1(6) . . ?
O5 Cu2 N4 173.5(7) . . ?
O5 Cu2 N5 78.4(5) . . ?
O5 Cu2 N6 95.6(4) . . ?
O6 Cu2 O4 165.3(2) . . ?
N4 Cu2 O4 77.5(4) . . ?
N4 Cu2 O6 89.3(3) . . ?
N4 Cu2 N5 98.4(6) . . ?
N4 Cu2 N6 86.7(6) . . ?
N5 Cu2 O4 78.7(4) . . ?
N5 Cu2 O6 110.1(4) . . ?
N5 Cu2 N6 170.0(4) . . ?
N6 Cu2 O4 94.1(3) . . ?
N6 Cu2 O6 78.5(3) . . ?
O5A Cu2 O4A 84.6(7) . . ?
O5A Cu2 O6A 91.0(7) . . ?
O5A Cu2 N4A 164.4(8) . . ?
O6A Cu2 O4A 175.7(3) . . ?
N4A Cu2 O4A 80.3(5) . . ?
N4A Cu2 O6A 104.0(5) . . ?
N5A Cu2 O4A 113.2(3) . . ?
N5A Cu2 O5A 88.3(4) . . ?
N5A Cu2 O6A 66.3(3) . . ?
N5A Cu2 N4A 94.0(6) . . ?
N5A Cu2 N6A 150.6(4) . . ?
N6A Cu2 O4A 93.2(4) . . ?
N6A Cu2 O5A 81.2(6) . . ?
N6A Cu2 O6A 86.4(4) . . ?
N6A Cu2 N4A 103.5(6) . . ?
C12 O1 Cu1 109.4(2) . . ?
C22 O2 Cu1 101.4(3) . . ?
C32 O3 Cu1 103.4(3) . . ?
C11 N1 Cu1 108.9(2) . . ?
C21 N2 Cu1 113.7(3) . . ?
C31 N3 Cu1 110.8(3) . . ?
C78 N7 C70 118.2(5) . . ?
C88 N8 C80 118.0(5) . . ?
C108 N10 C100 117.7(4) . . ?
N1 C11 C12 107.4(3) . . ?
N1 C11 C13 112.6(4) . . ?
C12 C11 C13 110.1(4) . . ?
O1 C12 C11 107.2(3) . . ?
N2 C21 C22 108.8(5) . . ?
N2 C21 C23 112.6(6) . . ?
C22 C21 C23 110.6(7) . . ?
O2 C22 C21 112.6(5) . . ?
N3 C31 C32 109.2(4) . . ?
N3 C31 C33 112.3(4) . . ?
C32 C31 C33 111.5(4) . . ?
O3 C32 C31 107.8(4) . . ?
N7 C70 C71 118.8(6) . . ?
N7 C70 C75 123.0(5) . . ?
C71 C70 C75 118.2(6) . . ?
C72 C71 C70 119.8(7) . . ?
C71 C72 C73 122.1(7) . . ?
C74 C73 C72 120.5(7) . . ?
C73 C74 C75 119.5(6) . . ?
C70 C75 C74 120.0(6) . . ?
C76 C75 C70 117.3(5) . . ?
C76 C75 C74 122.7(6) . . ?
C77 C76 C75 118.7(5) . . ?
C76 C77 C78 120.8(5) . . ?
N7 C78 C77 122.0(5) . . ?
N7 C78 C79 118.4(4) . . ?
C77 C78 C79 119.6(5) . . ?
O7 C79 O77 125.0(6) . . ?
O7 C79 C78 120.0(4) . . ?
O77 C79 C78 115.0(5) . . ?
N8 C80 C81 119.0(5) . . ?
N8 C80 C85 122.0(6) . . ?
C85 C80 C81 119.0(5) . . ?
C82 C81 C80 120.8(5) . . ?
C81 C82 C83 120.1(6) . . ?
C84 C83 C82 119.8(5) . . ?
C83 C84 C85 121.3(6) . . ?
C84 C85 C80 118.9(6) . . ?
C86 C85 C80 117.5(5) . . ?
C86 C85 C84 123.5(6) . . ?
C87 C86 C85 120.5(6) . . ?
C86 C87 C88 118.3(6) . . ?
N8 C88 C87 123.7(5) . . ?
N8 C88 C89 119.1(5) . . ?
C87 C88 C89 117.2(5) . . ?
O8 C89 C88 117.5(5) . . ?
O88 C89 O8 126.3(5) . . ?
O88 C89 C88 116.2(5) . . ?
N10 C100 C101 119.1(5) . . ?
N10 C100 C105 121.7(5) . . ?
C101 C100 C105 119.2(5) . . ?
C102 C101 C100 119.8(5) . . ?
C101 C102 C103 121.4(6) . . ?
C104 C103 C102 120.4(6) . . ?
C103 C104 C105 120.3(6) . . ?
C100 C105 C104 118.9(5) . . ?
C106 C105 C100 118.2(5) . . ?
C106 C105 C104 123.0(5) . . ?
C107 C106 C105 120.0(5) . . ?
C106 C107 C108 118.6(5) . . ?
N10 C108 C107 123.8(5) . . ?
N10 C108 C109 117.3(4) . . ?
C107 C108 C109 118.8(4) . . ?
O10 C109 O101 125.7(6) . . ?
O10 C109 C108 119.3(5) . . ?
O101 C109 C108 115.0(5) . . ?
C42 O4 Cu2 105.0(6) . . ?
C52 O5 Cu2 112.7(11) . . ?
C62 O6 Cu2 104.6(6) . . ?
C41 N4 Cu2 112.5(7) . . ?
C51 N5 Cu2 110.0(7) . . ?
C61 N6 Cu2 111.3(5) . . ?
C98 N9 C90 117.5(9) . . ?
N4 C41 C43 113.0(9) . . ?
C42 C41 N4 108.1(10) . . ?
C42 C41 C43 113.8(9) . . ?
O4 C42 C41 112.3(9) . . ?
N5 C51 C53 113.2(11) . . ?
C52 C51 N5 103.1(11) . . ?
C52 C51 C53 113.3(12) . . ?
O5 C52 C51 108.7(11) . . ?
C62 C61 N6 109.8(7) . . ?
C63 C61 N6 113.3(8) . . ?
C63 C61 C62 109.7(8) . . ?
O6 C62 C61 113.7(9) . . ?
N9 C90 C91 118.2(10) . . ?
N9 C90 C95 123.3(10) . . ?
C95 C90 C91 118.5(9) . . ?
C92 C91 C90 120.0(12) . . ?
C91 C92 C93 122.1(13) . . ?
C94 C93 C92 119.6(12) . . ?
C93 C94 C95 120.6(12) . . ?
C90 C95 C94 119.2(11) . . ?
C96 C95 C90 116.9(10) . . ?
C96 C95 C94 123.9(11) . . ?
C97 C96 C95 119.7(11) . . ?
C96 C97 C98 119.3(10) . . ?
N9 C98 C97 123.3(9) . . ?
N9 C98 C99 117.8(8) . . ?
C97 C98 C99 118.8(8) . . ?
O9 C99 C98 119.7(8) . . ?
O99 C99 O9 126.3(8) . . ?
O99 C99 C98 114.1(8) . . ?
C42A O4A Cu2 106.2(7) . . ?
C52A O5A Cu2 107.8(9) . . ?
C62A O6A Cu2 99.3(7) . . ?
C41A N4A Cu2 109.3(9) . . ?
C51A N5A Cu2 107.3(6) . . ?
C61A N6A Cu2 112.6(8) . . ?
C98A N9A C90A 116.5(11) . . ?
N4A C41A C43A 111.0(12) . . ?
C42A C41A N4A 110.5(11) . . ?
C42A C41A C43A 112.1(11) . . ?
O4A C42A C41A 111.8(10) . . ?
N5A C51A C52A 109.7(11) . . ?
N5A C51A C53A 112.3(8) . . ?
C53A C51A C52A 111.6(9) . . ?
O5A C52A C51A 107.9(10) . . ?
N6A C61A C62A 107.7(10) . . ?
C63A C61A N6A 110.2(12) . . ?
C63A C61A C62A 106.8(13) . . ?
O6A C62A C61A 117.1(13) . . ?
N9A C90A C91A 118.0(9) . . ?
N9A C90A C95A 122.5(10) . . ?
C91A C90A C95A 119.5(9) . . ?
C92A C91A C90A 119.9(13) . . ?
C91A C92A C93A 119.5(15) . . ?
C94A C93A C92A 122.1(14) . . ?
C93A C94A C95A 119.5(15) . . ?
C90A C95A C94A 119.4(13) . . ?
C90A C95A C96A 118.1(11) . . ?
C94A C95A C96A 122.6(13) . . ?
C97A C96A C95A 118.5(14) . . ?
C96A C97A C98A 119.8(13) . . ?
N9A C98A C97A 124.6(11) . . ?
N9A C98A C99A 116.2(10) . . ?
C97A C98A C99A 119.1(11) . . ?
O9A C99A O99A 125.0(12) . . ?
O9A C99A C98A 120.9(12) . . ?
O99A C99A C98A 114.1(13) . . ?

loop_
_geom_bond_atom_site_label_1
_geom_bond_atom_site_label_2
_geom_bond_distance
_geom_bond_site_symmetry_2
_geom_bond_publ_flag
Cu1 O1 2.034(3) . ?
Cu1 O2 2.418(4) . ?
Cu1 O3 2.361(4) . ?
Cu1 N1 2.005(3) . ?
Cu1 N2 2.038(4) . ?
Cu1 N3 1.994(3) . ?
Cu2 O4 2.399(7) . ?
Cu2 O5 2.069(11) . ?
Cu2 O6 2.385(6) . ?
Cu2 N4 2.082(11) . ?
Cu2 N5 2.120(9) . ?
Cu2 N6 2.133(7) . ?
Cu2 O4A 2.297(8) . ?
Cu2 O5A 1.995(12) . ?
Cu2 O6A 2.235(8) . ?
Cu2 N4A 2.036(12) . ?
Cu2 N5A 1.900(8) . ?
Cu2 N6A 1.905(9) . ?
O1 C12 1.441(5) . ?
O2 C22 1.429(8) . ?
O3 C32 1.426(6) . ?
O7 C79 1.199(6) . ?
O8 C89 1.267(7) . ?
O10 C109 1.239(7) . ?
O77 C79 1.233(6) . ?
O88 C89 1.248(7) . ?
O101 C109 1.241(7) . ?
N1 C11 1.472(5) . ?
N2 C21 1.468(9) . ?
N3 C31 1.485(6) . ?
N7 C70 1.351(7) . ?
N7 C78 1.320(7) . ?
N8 C80 1.380(7) . ?
N8 C88 1.310(8) . ?
N10 C100 1.377(6) . ?
N10 C108 1.317(6) . ?
C11 C12 1.504(6) . ?
C11 C13 1.529(6) . ?
C21 C22 1.509(10) . ?
C21 C23 1.525(8) . ?
C31 C32 1.515(7) . ?
C31 C33 1.518(6) . ?
C70 C71 1.414(8) . ?
C70 C75 1.416(8) . ?
C71 C72 1.368(10) . ?
C72 C73 1.374(11) . ?
C73 C74 1.368(11) . ?
C74 C75 1.419(9) . ?
C75 C76 1.411(9) . ?
C76 C77 1.344(8) . ?
C77 C78 1.414(7) . ?
C78 C79 1.527(7) . ?
C80 C81 1.415(9) . ?
C80 C85 1.407(8) . ?
C81 C82 1.353(8) . ?
C82 C83 1.420(8) . ?
C83 C84 1.354(9) . ?
C84 C85 1.406(8) . ?
C85 C86 1.392(9) . ?
C86 C87 1.368(8) . ?
C87 C88 1.406(9) . ?
C88 C89 1.527(7) . ?
C100 C101 1.413(7) . ?
C100 C105 1.415(7) . ?
C101 C102 1.357(8) . ?
C102 C103 1.395(10) . ?
C103 C104 1.355(10) . ?
C104 C105 1.417(8) . ?
C105 C106 1.399(8) . ?
C106 C107 1.357(8) . ?
C107 C108 1.416(7) . ?
C108 C109 1.530(7) . ?
O4 C42 1.427(12) . ?
O5 C52 1.435(14) . ?
O6 C62 1.381(11) . ?
O9 C99 1.253(11) . ?
O99 C99 1.245(11) . ?
N4 C41 1.498(12) . ?
N5 C51 1.500(13) . ?
N6 C61 1.530(12) . ?
N9 C90 1.375(11) . ?
N9 C98 1.319(11) . ?
C41 C42 1.493(13) . ?
C41 C43 1.525(12) . ?
C51 C52 1.492(14) . ?
C51 C53 1.532(16) . ?
C61 C62 1.502(14) . ?
C61 C63 1.494(12) . ?
C90 C91 1.425(13) . ?
C90 C95 1.410(13) . ?
C91 C92 1.369(12) . ?
C92 C93 1.383(13) . ?
C93 C94 1.369(13) . ?
C94 C95 1.432(12) . ?
C95 C96 1.407(13) . ?
C96 C97 1.374(12) . ?
C97 C98 1.406(12) . ?
C98 C99 1.530(11) . ?
O4A C42A 1.413(13) . ?
O5A C52A 1.433(13) . ?
O6A C62A 1.362(14) . ?
O9A C99A 1.229(16) . ?
O99A C99A 1.278(16) . ?
N4A C41A 1.503(16) . ?
N5A C51A 1.492(11) . ?
N6A C61A 1.500(15) . ?
N9A C90A 1.372(9) . ?
N9A C98A 1.329(13) . ?
C41A C42A 1.468(16) . ?
C41A C43A 1.514(14) . ?
C51A C52A 1.517(14) . ?
C51A C53A 1.516(13) . ?
C61A C62A 1.555(17) . ?
C61A C63A 1.422(17) . ?
C90A C91A 1.413(13) . ?
C90A C95A 1.414(14) . ?
C91A C92A 1.384(13) . ?
C92A C93A 1.404(16) . ?
C93A C94A 1.354(16) . ?
C94A C95A 1.421(14) . ?
C95A C96A 1.426(15) . ?
C96A C97A 1.349(14) . ?
C97A C98A 1.397(15) . ?
C98A C99A 1.534(14) . ?

loop_
_geom_hbond_atom_site_label_D
_geom_hbond_atom_site_label_H
_geom_hbond_atom_site_label_A
_geom_hbond_distance_DH
_geom_hbond_distance_HA
_geom_hbond_distance_DA
_geom_hbond_angle_DHA
_geom_hbond_site_symmetry_A
_geom_hbond_publ_flag
O1 H1 O8 0.78(6) 1.83(6) 2.610(5) 177(6) . yes
O2 H2 O7 0.81(7) 1.85(7) 2.656(6) 174(7) . yes
O3 H3 O9 0.843(15) 2.16(3) 2.975(9) 162(9) 1_465 yes
O3 H3 O99A 0.843(15) 1.73(5) 2.497(10) 151(9) 1_465 yes
N1 H1B O99 0.89 2.10 2.977(7) 170.9 1_465 yes
N2 H2A O10 0.89 2.02 2.906(6) 177.5 1_465 yes
N3 H3B O88 0.89 2.07 2.924(5) 160.7 . yes
O4 H4 N8 0.860(14) 2.21(6) 2.914(8) 138(7) . yes
O5 H5 O101 0.861(13) 2.03(11) 2.582(13) 121(11) . yes
O6 H6 O77 0.82 1.76 2.571(8) 168.2 . yes
N5 H5A O8 0.89 2.04 2.685(12) 128.1 . yes
N6 H6A O9 0.89 2.01 2.860(12) 158.4 . yes
O5A H5AA O101 0.856(14) 1.55(2) 2.406(16) 179(7) . yes
O6A H6AA O77 0.82 1.89 2.614(11) 147.0 . yes
N6A H6AB O9A 0.89 2.06 2.924(15) 164.8 . yes
